data_9001662
loop_
_publ_author_name
'Hawthorne, F. C.'
'Oberti, R.'
'Cannillo, E.'
'Sardone, N.'
'Zanetti, A.'
'Grice, J. D.'
'Ashley, P. M.'

_publ_section_title
;
 A new anhydrous amphibole from the Hoskins mine, Grenfell, New South Wales,
 Australia: Description and crystal structure of ungarettiite,
 NaNa2(Mn2Mn3)Si8O22O2
 Sample U1
;
_journal_name_full 'American Mineralogist'
_journal_page_first 165
_journal_page_last 172
_journal_volume 80
_journal_year 1995
_chemical_compound_source 'Hoskins mine, Grenfell, New South Wales, Australia'
_chemical_formula_sum 'Ca0.03 K0.152 Mg0.28 Mn4.72 Na2.798 O24 Si8'
_chemical_name_mineral Ungarettiite
_space_group_IT_number 12
_symmetry_space_group_name_Hall '-C 2y'
_symmetry_space_group_name_H-M 'C 1 2/m 1'
_cell_angle_alpha 90
_cell_angle_beta 105.08
_cell_angle_gamma 90
_cell_formula_units_Z 2
_cell_length_a 9.889
_cell_length_b 18.033
_cell_length_c 5.296
_cell_volume 911.904
_database_code_amcsd 0001714
_exptl_crystal_density_diffrn 3.446
_cod_original_formula_sum 'O24 Si8 Mn4.72 Mg.28 Na2.798 Ca.03 K.152'
_cod_database_code 9001662

loop_
_space_group_symop_operation_xyz
x,y,z
1/2+x,1/2+y,z
x,-y,z
1/2+x,1/2-y,z
-x,y,-z
1/2-x,1/2+y,-z
-x,-y,-z
1/2-x,1/2-y,-z

loop_
_atom_site_label
_atom_site_fract_x
_atom_site_fract_y
_atom_site_fract_z
_atom_site_occupancy
_atom_site_U_iso_or_equiv
_atom_site_type_symbol
_atom_site_attached_hydrogens
O1 0.12010 0.08320 0.20750 1.00000 0.00874 O 0
O2 0.11700 0.15940 0.70870 1.00000 0.00811 O 0
O3 0.09130 0.00000 0.71860 1.00000 0.00811 O 0
O4 0.34880 0.24840 0.79040 1.00000 0.01216 O 0
O5 0.35040 0.12630 0.07160 1.00000 0.01089 O 0
O6 0.34860 0.11850 0.57520 1.00000 0.01064 O 0
O7 0.35020 0.00000 0.29340 1.00000 0.01178 O 0
Si1 0.28850 0.08400 0.28630 1.00000 0.00646 Si 0
Si2 0.28700 0.16800 0.78610 1.00000 0.00633 Si 0
Mn1 0.00000 0.08140 0.50000 1.00000 0.00595 Mn 0
Mn2 0.00000 0.18340 0.00000 0.89000 0.00773 Mn 0
Mg2 0.00000 0.18340 0.00000 0.11000 0.00773 Mg 0
Mn3 0.00000 0.00000 0.00000 0.94000 0.00532 Mn 0
Mg3 0.00000 0.00000 0.00000 0.06000 0.00532 Mg 0
Na4 0.00000 0.27300 0.50000 0.98500 0.02001 Na 0
Ca4 0.00000 0.27300 0.50000 0.01500 0.02001 Ca 0
NaAm 0.03620 0.50000 0.07820 0.20700 0.03508 Na 0
KAm 0.03620 0.50000 0.07820 0.03800 0.03508 K 0
NaA2 0.00000 0.48730 0.00000 0.20700 0.03394 Na 0
KA2 0.00000 0.48730 0.00000 0.03800 0.03394 K 0

loop_
_cod_changelog_entry_id
_cod_changelog_entry_author
_cod_changelog_entry_date
_cod_changelog_entry_text
1
;cod-tools version 3.8.0
Id: cif_guess_AMCSD_atom_types 9581 2023-05-17 12:35:41Z saulius
;
2023-05-23T09:14:03+03:00
;Derived atom types and hydrogen counts
from atom names that follow the AMCSD naming convention
(Wat == water, O-H == hydroxyl).
;

loop_
_cod_related_entry_id
_cod_related_entry_database
_cod_related_entry_code
1 AMCSD 0001714
